data_2243744
loop_
_publ_author_name
'Harlow, Richard L.'
'Oliver, Allen G.'
'Sammes, Michael P.'

_publ_section_title
;
 C---H&#x00B7;&#x00B7;&#x00B7;O contacts in the crystal structure of
 1,3-dithiane 1,1,3,3-tetraoxide
;
_journal_coeditor_code EY2004
_journal_issue 2
_journal_name_full 'Acta Crystallographica Section E'
_journal_page_first 204
_journal_page_last 207
_journal_paper_doi 10.1107/S2056989021000876
_journal_volume 77
_journal_year 2021
_chemical_absolute_configuration ad
_chemical_formula_iupac 'C4 H8 O4 S2'
_chemical_formula_moiety 'C4 H8 O4 S2'
_chemical_formula_sum 'C4 H8 O4 S2'
_chemical_formula_weight 184.22
_chemical_name_systematic
;
1,3-Dithiane 1,1,3,3-tetraoxide
;
_space_group_crystal_system monoclinic
_space_group_IT_number 7
_space_group_name_Hall 'P -2yac'
_space_group_name_H-M_alt 'P 1 n 1'
_atom_sites_solution_hydrogens difmap
_atom_sites_solution_primary iterative
_atom_sites_solution_secondary difmap
_audit_creation_method SHELXL-2018/3
_cell_angle_alpha 90
_cell_angle_beta 91.464(3)
_cell_angle_gamma 90
_cell_formula_units_Z 2
_cell_length_a 4.9472(5)
_cell_length_b 9.9021(10)
_cell_length_c 7.1002(7)
_cell_measurement_reflns_used 5408
_cell_measurement_temperature 120(2)
_cell_measurement_theta_max 27.05
_cell_measurement_theta_min 3.53
_cell_volume 347.71(6)
_computing_cell_refinement
;
SAINT (Bruker, 2015)
;
_computing_data_collection
;
APEX3 (Bruker, 2015)
;
_computing_data_reduction
;
SAINT (Bruker, 2015)
;
_computing_molecular_graphics
;
CrystalMaker (Palmer, 2014)
;
_computing_publication_material
;
publCIF (Westrip, 2010)
;
_computing_structure_refinement
;
<i>SHELXL2018/3</i> (Sheldrick, 2015)
;
_computing_structure_solution
;
<i>olex2.solve</i> (Dolomanov <i>et al</i>., 2009)
;
_diffrn_ambient_temperature 120(2)
_diffrn_detector_area_resol_mean 7.41
_diffrn_measured_fraction_theta_full 1.000
_diffrn_measured_fraction_theta_max 0.996
_diffrn_measurement_device_type 'Bruker PHOTON-II'
_diffrn_measurement_method 'combination of \w and \f-scans '
_diffrn_radiation_monochromator 'Bruker TRIUMPH curved-graphite'
_diffrn_radiation_source 'fine-focus sealed tube'
_diffrn_radiation_type MoK\a
_diffrn_radiation_wavelength 0.71073
_diffrn_reflns_av_R_equivalents 0.0387
_diffrn_reflns_av_unetI/netI 0.0311
_diffrn_reflns_limit_h_max 6
_diffrn_reflns_limit_h_min -6
_diffrn_reflns_limit_k_max 12
_diffrn_reflns_limit_k_min -12
_diffrn_reflns_limit_l_max 9
_diffrn_reflns_limit_l_min -9
_diffrn_reflns_number 6109
_diffrn_reflns_theta_full 25.242
_diffrn_reflns_theta_max 27.048
_diffrn_reflns_theta_min 2.057
_exptl_absorpt_coefficient_mu 0.716
_exptl_absorpt_correction_T_max 0.7455
_exptl_absorpt_correction_T_min 0.5788
_exptl_absorpt_correction_type multi-scan
_exptl_absorpt_process_details
;
(SADABS; Krause <i>et al.</i>, 2015)
;
_exptl_crystal_colour colorless
_exptl_crystal_density_diffrn 1.760
_exptl_crystal_description rod
_exptl_crystal_F_000 192
_exptl_crystal_size_max 0.539
_exptl_crystal_size_mid 0.108
_exptl_crystal_size_min 0.053
_refine_diff_density_max 0.279
_refine_diff_density_min -0.399
_refine_ls_abs_structure_details
;
Flack <i>x</i> determined using 682 quotients
[(<i>I</i>^+^)-(<i>I</i>^-^)]/[(<i>I</i>^+^)+(<i>I</i>^-^)]
(Parsons <i>et al</i>., 2013).
;
_refine_ls_abs_structure_Flack 0.07(4)
_refine_ls_extinction_method none
_refine_ls_goodness_of_fit_ref 1.154
_refine_ls_hydrogen_treatment refall
_refine_ls_matrix_type full
_refine_ls_number_parameters 123
_refine_ls_number_reflns 1513
_refine_ls_number_restraints 2
_refine_ls_restrained_S_all 1.153
_refine_ls_R_factor_all 0.0278
_refine_ls_R_factor_gt 0.0265
_refine_ls_shift/su_max 0.000
_refine_ls_shift/su_mean 0.000
_refine_ls_structure_factor_coef Fsqd
_refine_ls_weighting_details 'w=1/[\s^2^(Fo^2^)+(0.0163P)^2^+0.1480P] where P=(Fo^2^+2Fc^2^)/3'
_refine_ls_weighting_scheme calc
_refine_ls_wR_factor_gt 0.0544
_refine_ls_wR_factor_ref 0.0549
_reflns_number_gt 1473
_reflns_number_total 1513
_reflns_threshold_expression 'I > 2\s(I)'
_cod_data_source_file ey2004sup1.cif
_cod_data_source_block I
_cod_original_sg_symbol_H-M 'P n'
_cod_database_code 2243744
_shelx_space_group_comment
;
The symmetry employed for this shelxl refinement is uniquely defined
by the following loop, which should always be used as a source of
symmetry information in preference to the above space-group names.
They are only intended as comments.
;
_shelx_estimated_absorpt_t_min 0.699
_shelx_estimated_absorpt_t_max 0.963

loop_
_space_group_symop_operation_xyz
'x, y, z'
'x+1/2, -y, z+1/2'

loop_
_atom_site_type_symbol
_atom_site_label
_atom_site_fract_x
_atom_site_fract_y
_atom_site_fract_z
_atom_site_U_iso_or_equiv
_atom_site_adp_type
_atom_site_calc_flag
_atom_site_occupancy
_atom_site_disorder_assembly
_atom_site_disorder_group
S S1 0.56801(14) 0.16084(8) 0.31351(11) 0.01036(19) Uani d 1 . .
S S3 0.54595(15) 0.42138(8) 0.52142(12) 0.01083(19) Uani d 1 . .
O O1a 0.8592(5) 0.1643(3) 0.3226(4) 0.0167(5) Uani d 1 . .
O O1e 0.4403(5) 0.0944(3) 0.1549(4) 0.0173(6) Uani d 1 . .
O O3a 0.8376(5) 0.4249(3) 0.5291(4) 0.0162(5) Uani d 1 . .
O O3e 0.4048(5) 0.5484(2) 0.5189(4) 0.0170(6) Uani d 1 . .
C C2 0.4419(7) 0.3292(4) 0.3144(5) 0.0125(7) Uani d 1 . .
C C4 0.4299(7) 0.3185(4) 0.7058(5) 0.0155(7) Uani d 1 . .
C C5 0.5438(8) 0.1749(4) 0.6975(5) 0.0166(8) Uani d 1 . .
C C6 0.4464(8) 0.0935(4) 0.5261(5) 0.0155(8) Uani d 1 . .
H H2a 0.244(8) 0.323(3) 0.309(6) 0.006(9) Uiso d 1 . .
H H2e 0.515(8) 0.376(4) 0.206(6) 0.004(9) Uiso d 1 . .
H H4a 0.231(8) 0.326(4) 0.697(5) 0.007(9) Uiso d 1 . .
H H4e 0.489(7) 0.362(4) 0.817(6) 0.011(10) Uiso d 1 . .
H H5a 0.724(9) 0.179(4) 0.706(6) 0.011(10) Uiso d 1 . .
H H5e 0.475(9) 0.123(5) 0.807(7) 0.025(12) Uiso d 1 . .
H H6a 0.255(7) 0.094(4) 0.513(6) 0.002(8) Uiso d 1 . .
H H6e 0.523(8) 0.005(4) 0.529(6) 0.007(8) Uiso d 1 . .

loop_
_atom_site_aniso_label
_atom_site_aniso_U_11
_atom_site_aniso_U_22
_atom_site_aniso_U_33
_atom_site_aniso_U_12
_atom_site_aniso_U_13
_atom_site_aniso_U_23
S1 0.0083(4) 0.0114(4) 0.0114(4) 0.0005(4) 0.0006(3) -0.0008(3)
S3 0.0098(4) 0.0107(4) 0.0120(4) -0.0004(3) -0.0004(3) -0.0015(3)
O1a 0.0091(12) 0.0200(13) 0.0209(14) 0.0015(10) 0.0017(10) -0.0001(11)
O1e 0.0161(13) 0.0203(13) 0.0153(13) -0.0022(11) -0.0004(10) -0.0076(10)
O3a 0.0085(12) 0.0191(13) 0.0210(13) -0.0026(10) -0.0019(10) -0.0017(11)
O3e 0.0167(14) 0.0120(13) 0.0224(14) 0.0027(10) 0.0024(11) -0.0019(10)
C2 0.0120(18) 0.0124(17) 0.0130(17) -0.0006(13) -0.0015(14) 0.0003(13)
C4 0.0146(18) 0.0211(19) 0.0108(16) 0.0000(15) 0.0023(14) -0.0010(14)
C5 0.0138(19) 0.022(2) 0.0136(19) 0.0005(15) 0.0007(15) 0.0071(14)
C6 0.0119(16) 0.0177(19) 0.0170(18) 0.0002(14) -0.0002(14) 0.0021(14)

loop_
_atom_type_symbol
_atom_type_description
_atom_type_scat_dispersion_real
_atom_type_scat_dispersion_imag
_atom_type_scat_source
C C 0.0033 0.0016 'International Tables Vol C Tables 4.2.6.8 and 6.1.1.4'
H H 0.0000 0.0000 'International Tables Vol C Tables 4.2.6.8 and 6.1.1.4'
O O 0.0106 0.0060 'International Tables Vol C Tables 4.2.6.8 and 6.1.1.4'
S S 0.1246 0.1234 'International Tables Vol C Tables 4.2.6.8 and 6.1.1.4'

loop_
_geom_angle_atom_site_label_1
_geom_angle_atom_site_label_2
_geom_angle_atom_site_label_3
_geom_angle_site_symmetry_1
_geom_angle_site_symmetry_3
_geom_angle
_geom_angle_publ_flag
O1e S1 O1a . . 117.72(16) ?
O1e S1 C6 . . 110.10(17) ?
O1a S1 C6 . . 109.38(17) ?
O1e S1 C2 . . 106.54(16) ?
O1a S1 C2 . . 109.14(16) ?
C6 S1 C2 . . 102.89(17) ?
O3e S3 O3a . . 117.64(15) ?
O3e S3 C4 . . 110.27(17) ?
O3a S3 C4 . . 109.24(17) ?
O3e S3 C2 . . 107.81(16) ?
O3a S3 C2 . . 107.99(16) ?
C4 S3 C2 . . 102.81(18) ?
S1 C2 S3 . . 112.73(19) ?
S1 C2 H2a . . 107(2) ?
S3 C2 H2a . . 109(2) ?
S1 C2 H2e . . 108(2) ?
S3 C2 H2e . . 107(2) ?
H2a C2 H2e . . 113(3) ?
C5 C4 S3 . . 112.3(3) ?
C5 C4 H4a . . 116(2) ?
S3 C4 H4a . . 105(2) ?
C5 C4 H4e . . 111(2) ?
S3 C4 H4e . . 105(3) ?
H4a C4 H4e . . 108(3) ?
C6 C5 C4 . . 114.3(3) ?
C6 C5 H5a . . 112(3) ?
C4 C5 H5a . . 109(3) ?
C6 C5 H5e . . 104(3) ?
C4 C5 H5e . . 108(3) ?
H5a C5 H5e . . 109(4) ?
C5 C6 S1 . . 111.9(3) ?
C5 C6 H6a . . 112(2) ?
S1 C6 H6a . . 106(2) ?
C5 C6 H6e . . 111(3) ?
S1 C6 H6e . . 103(2) ?
H6a C6 H6e . . 114(3) ?

loop_
_geom_bond_atom_site_label_1
_geom_bond_atom_site_label_2
_geom_bond_site_symmetry_2
_geom_bond_distance
_geom_bond_publ_flag
S1 O1e . 1.437(3) ?
S1 O1a . 1.441(3) ?
S1 C6 . 1.769(4) ?
S1 C2 . 1.780(4) ?
S3 O3e . 1.439(3) ?
S3 O3a . 1.443(3) ?
S3 C4 . 1.767(4) ?
S3 C2 . 1.795(4) ?
C2 H2a . 0.98(4) ?
C2 H2e . 0.97(4) ?
C4 C5 . 1.531(5) ?
C4 H4a . 0.99(4) ?
C4 H4e . 0.94(4) ?
C5 C6 . 1.528(5) ?
C5 H5a . 0.89(4) ?
C5 H5e . 1.00(5) ?
C6 H6a . 0.95(4) ?
C6 H6e . 0.95(4) ?

loop_
_geom_hbond_atom_site_label_D
_geom_hbond_atom_site_label_H
_geom_hbond_atom_site_label_A
_geom_hbond_site_symmetry_A
_geom_hbond_distance_DH
_geom_hbond_distance_HA
_geom_hbond_distance_DA
_geom_hbond_angle_DHA
_geom_hbond_publ_flag
C2 H2a O1a 1_455 0.98(4) 2.47(4) 3.315(4) 143(3) yes
C2 H2a O3a 1_455 0.98(4) 2.76(4) 3.520(5) 134(3) yes
C2 H2a O3e 2_464 0.98(4) 2.91(4) 3.556(4) 124(3) yes
C2 H2e O3a 2_464 0.97(4) 2.49(4) 3.201(4) 130(3) yes
C2 H2e O3e 2_564 0.97(4) 2.49(4) 3.370(4) 151(3) yes
C4 H4a O3a 1_455 0.99(4) 2.46(4) 3.329(4) 147(3) yes
C4 H4e O3a 2_465 0.94(4) 2.70(4) 3.462(4) 138(3) yes
C4 H4e O3e 2_565 0.94(4) 2.63(4) 3.454(5) 146(3) yes
C5 H5e O1a 2_455 1.00(5) 2.91(5) 3.598(5) 127(3) yes
C5 H5e O1e 1_556 1.00(5) 2.50(5) 3.395(4) 150(4) yes
C6 H6a O1a 1_455 0.95(4) 2.45(4) 3.287(4) 147(3) yes
C6 H6a O1e 2_455 0.95(4) 2.65(4) 3.269(5) 124(3) yes
C6 H6e O1a 2_455 0.95(4) 2.81(4) 3.344(5) 116(3) yes
C6 H6e O1e 2 0.95(4) 2.44(4) 3.186(5) 135(3) yes

loop_
_geom_torsion_atom_site_label_1
_geom_torsion_atom_site_label_2
_geom_torsion_atom_site_label_3
_geom_torsion_atom_site_label_4
_geom_torsion_site_symmetry_1
_geom_torsion_site_symmetry_2
_geom_torsion_site_symmetry_3
_geom_torsion_site_symmetry_4
_geom_torsion
_geom_torsion_publ_flag
O1e S1 C2 S3 . . . . 172.32(18) ?
O1a S1 C2 S3 . . . . -59.6(2) ?
C6 S1 C2 S3 . . . . 56.5(2) ?
O3e S3 C2 S1 . . . . -172.54(18) ?
O3a S3 C2 S1 . . . . 59.4(2) ?
C4 S3 C2 S1 . . . . -56.0(2) ?
O3e S3 C4 C5 . . . . 171.8(3) ?
O3a S3 C4 C5 . . . . -57.4(3) ?
C2 S3 C4 C5 . . . . 57.1(3) ?
S3 C4 C5 C6 . . . . -66.1(4) ?
C4 C5 C6 S1 . . . . 66.5(4) ?
O1e S1 C6 C5 . . . . -171.4(3) ?
O1a S1 C6 C5 . . . . 57.8(3) ?
C2 S1 C6 C5 . . . . -58.2(3) ?

_cod_database_fobs_code 2243744
